data_4339643
loop_
_publ_author_name
'Chakravarty, Manab'
'Suresh, R. Rama'
'Swamy, K. C. Kumara'

_publ_section_title
;
 Molecularly nonstoichiometric crystals in phosphorus compounds.
;
_journal_issue 23
_journal_name_full 'Inorganic chemistry'
_journal_page_first 9819
_journal_page_last 9826
_journal_paper_doi 10.1021/ic701173x
_journal_volume 46
_journal_year 2007
_chemical_formula_sum 'C25 H36 N O2 P Se'
_chemical_formula_weight 492.48
_chemical_name_systematic
; 
 ? 
;
_space_group_IT_number 19
_symmetry_cell_setting orthorhombic
_symmetry_space_group_name_Hall 'P 2ac 2ab'
_symmetry_space_group_name_H-M 'P 21 21 21'
_atom_sites_solution_hydrogens geom
_atom_sites_solution_primary direct
_atom_sites_solution_secondary difmap
_audit_creation_method SHELXL-97
_cell_angle_alpha 90.00
_cell_angle_beta 90.00
_cell_angle_gamma 90.00
_cell_formula_units_Z 4
_cell_length_a 10.6120(7)
_cell_length_b 13.3067(9)
_cell_length_c 18.1166(12)
_cell_measurement_reflns_used 8517
_cell_measurement_temperature 273(2)
_cell_measurement_theta_max 25.87
_cell_measurement_theta_min 2.22
_cell_volume 2558.3(3)
_computing_cell_refinement 'Bruker SMART'
_computing_data_collection 'Bruker SMART'
_computing_data_reduction 'Bruker SAINT'
_computing_molecular_graphics 'Bruker SHELXTL'
_computing_publication_material 'Bruker SHELXTL'
_computing_structure_refinement 'SHELXL-97 (Sheldrick, 1997)'
_computing_structure_solution 'SHELXS-97 (Sheldrick, 1990)'
_diffrn_ambient_temperature 273(2)
_diffrn_measured_fraction_theta_full 0.999
_diffrn_measured_fraction_theta_max 0.999
_diffrn_measurement_device_type 'CCD area detector'
_diffrn_measurement_method 'phi and omega scans'
_diffrn_radiation_monochromator graphite
_diffrn_radiation_source 'fine-focus sealed tube'
_diffrn_radiation_type MoK\a
_diffrn_radiation_wavelength 0.71073
_diffrn_reflns_av_R_equivalents 0.0496
_diffrn_reflns_av_sigmaI/netI 0.0481
_diffrn_reflns_limit_h_max 13
_diffrn_reflns_limit_h_min -12
_diffrn_reflns_limit_k_max 16
_diffrn_reflns_limit_k_min -16
_diffrn_reflns_limit_l_max 22
_diffrn_reflns_limit_l_min -20
_diffrn_reflns_number 14593
_diffrn_reflns_theta_full 26.03
_diffrn_reflns_theta_max 26.03
_diffrn_reflns_theta_min 1.90
_exptl_absorpt_coefficient_mu 1.550
_exptl_absorpt_correction_T_max 0.8358
_exptl_absorpt_correction_T_min 0.7169
_exptl_absorpt_correction_type empirical
_exptl_absorpt_process_details 'sadabs, Sheldrick (1997)'
_exptl_crystal_colour colorless
_exptl_crystal_density_diffrn 1.279
_exptl_crystal_density_meas ?
_exptl_crystal_density_method none
_exptl_crystal_description needles
_exptl_crystal_F_000 1032
_exptl_crystal_size_max 0.23
_exptl_crystal_size_mid 0.18
_exptl_crystal_size_min 0.12
_refine_diff_density_max 0.403
_refine_diff_density_min -0.255
_refine_diff_density_rms 0.044
_refine_ls_abs_structure_details 'Flack H D (1983), Acta Cryst. A39, 876-881'
_refine_ls_abs_structure_Flack -0.014(6)
_refine_ls_extinction_coef 0.0009(3)
_refine_ls_extinction_expression Fc^*^=kFc[1+0.001xFc^2^\l^3^/sin(2\q)]^-1/4^
_refine_ls_extinction_method SHELXL
_refine_ls_goodness_of_fit_ref 0.929
_refine_ls_hydrogen_treatment constr
_refine_ls_matrix_type full
_refine_ls_number_parameters 282
_refine_ls_number_reflns 5019
_refine_ls_number_restraints 0
_refine_ls_restrained_S_all 0.929
_refine_ls_R_factor_all 0.0392
_refine_ls_R_factor_gt 0.0300
_refine_ls_shift/su_max 0.001
_refine_ls_shift/su_mean 0.000
_refine_ls_structure_factor_coef Fsqd
_refine_ls_weighting_details 'calc w=1/[\s^2^(Fo^2^)+(0.0283P)^2^+0.0000P] where P=(Fo^2^+2Fc^2^)/3'
_refine_ls_weighting_scheme calc
_refine_ls_wR_factor_gt 0.0611
_refine_ls_wR_factor_ref 0.0630
_reflns_number_gt 4134
_reflns_number_total 5019
_reflns_threshold_expression >2sigma(I)
_cod_data_source_file ic701173x.cif
_cod_data_source_block compd15
_cod_depositor_comments
;
The following automatic conversions were performed:

'_symmetry_cell_setting' value 'Orthorhombic' changed to
'orthorhombic' according to
/usr/data/users/saulius/automatic-downloads/retrospective/ACS/lib/dictionaries/cif_core.dic
dictionary named 'cif_core.dic' version 2.4.2 from 2011-04-26.

Automatic conversion script
Id: cif_fix_values 2281 2013-09-26 08:29:07Z andrius 

The following automatic conversions were performed:

'_exptl_crystal_density_meas' value 'not measured' was changed to '?'
- the value is perceived as not measured.

Automatic conversion script
Id: cif_fix_values 3008 2015-01-20 13:52:24Z robertas 
;
_cod_original_sg_symbol_H-M P2(1)2(1)2(1)
_cod_database_code 4339643

loop_
_symmetry_equiv_pos_as_xyz
'x, y, z'
'-x+1/2, -y, z+1/2'
'-x, y+1/2, -z+1/2'
'x+1/2, -y+1/2, -z'

loop_
_atom_site_label
_atom_site_type_symbol
_atom_site_fract_x
_atom_site_fract_y
_atom_site_fract_z
_atom_site_U_iso_or_equiv
_atom_site_adp_type
_atom_site_occupancy
_atom_site_symmetry_multiplicity
_atom_site_calc_flag
_atom_site_refinement_flags
P P 0.18577(6) 0.77819(4) 0.86823(3) 0.04082(14) Uani 1 1 d .
Se Se 0.36927(2) 0.733246(19) 0.884889(14) 0.05598(10) Uani 1 1 d .
O1 O 0.09085(14) 0.68914(10) 0.84421(8) 0.0437(4) Uani 1 1 d .
O2 O 0.16649(15) 0.86099(11) 0.80453(8) 0.0447(4) Uani 1 1 d .
N N 0.1098(2) 0.82965(15) 0.93600(11) 0.0518(5) Uani 1 1 d .
C1 C 0.1349(3) 0.60480(15) 0.80488(12) 0.0422(5) Uani 1 1 d .
C2 C 0.1398(2) 0.51116(16) 0.83957(12) 0.0437(5) Uani 1 1 d .
C3 C 0.1945(3) 0.43493(18) 0.79800(14) 0.0519(7) Uani 1 1 d .
H3 H 0.2019 0.3718 0.8196 0.062 Uiso 1 1 calc R
C4 C 0.2386(3) 0.44658(18) 0.72704(14) 0.0503(6) Uani 1 1 d .
C5 C 0.2202(2) 0.53923(17) 0.69389(14) 0.0476(6) Uani 1 1 d .
H5 H 0.2441 0.5479 0.6449 0.057 Uiso 1 1 calc R
C6 C 0.1677(2) 0.61870(16) 0.73131(13) 0.0420(6) Uani 1 1 d .
C7 C 0.1389(2) 0.71606(15) 0.69140(12) 0.0483(6) Uani 1 1 d .
H7A H 0.0649 0.7457 0.7140 0.058 Uiso 1 1 calc R
H7B H 0.1172 0.6999 0.6408 0.058 Uiso 1 1 calc R
C8 C 0.2421(2) 0.79483(17) 0.69014(13) 0.0473(6) Uani 1 1 d .
C9 C 0.3269(3) 0.79937(18) 0.63195(13) 0.0571(7) Uani 1 1 d .
H9 H 0.3237 0.7504 0.5954 0.069 Uiso 1 1 calc R
C10 C 0.4152(3) 0.8741(2) 0.62698(16) 0.0628(7) Uani 1 1 d .
C11 C 0.4145(3) 0.9493(2) 0.67974(16) 0.0582(7) Uani 1 1 d .
H11 H 0.4725 1.0013 0.6751 0.070 Uiso 1 1 calc R
C12 C 0.3318(2) 0.95139(17) 0.73933(14) 0.0487(6) Uani 1 1 d .
C13 C 0.2495(2) 0.86880(17) 0.74362(13) 0.0448(6) Uani 1 1 d .
C14 C 0.0806(3) 0.49045(18) 0.91574(13) 0.0501(6) Uani 1 1 d .
C15 C 0.0862(3) 0.37815(19) 0.93566(16) 0.0761(10) Uani 1 1 d .
H15A H 0.1726 0.3573 0.9391 0.114 Uiso 1 1 calc R
H15B H 0.0444 0.3397 0.8981 0.114 Uiso 1 1 calc R
H15C H 0.0451 0.3674 0.9822 0.114 Uiso 1 1 calc R
C16 C -0.0592(3) 0.5198(2) 0.91368(17) 0.0744(9) Uani 1 1 d .
H16A H -0.0666 0.5909 0.9056 0.112 Uiso 1 1 calc R
H16B H -0.0980 0.5026 0.9598 0.112 Uiso 1 1 calc R
H16C H -0.1004 0.4843 0.8744 0.112 Uiso 1 1 calc R
C17 C 0.1470(3) 0.5468(2) 0.97813(15) 0.0704(8) Uani 1 1 d .
H17A H 0.1149 0.5242 1.0248 0.106 Uiso 1 1 calc R
H17B H 0.1320 0.6176 0.9730 0.106 Uiso 1 1 calc R
H17C H 0.2360 0.5340 0.9758 0.106 Uiso 1 1 calc R
C18 C 0.3027(3) 0.36183(19) 0.68673(16) 0.0698(9) Uani 1 1 d .
H18A H 0.3121 0.3793 0.6356 0.105 Uiso 1 1 calc R
H18B H 0.2528 0.3020 0.6909 0.105 Uiso 1 1 calc R
H18C H 0.3843 0.3502 0.7080 0.105 Uiso 1 1 calc R
C19 C 0.5104(4) 0.8765(3) 0.56492(19) 0.0984(12) Uani 1 1 d .
H19A H 0.5611 0.8168 0.5666 0.148 Uiso 1 1 calc R
H19B H 0.5636 0.9345 0.5703 0.148 Uiso 1 1 calc R
H19C H 0.4672 0.8799 0.5184 0.148 Uiso 1 1 calc R
C20 C 0.3252(3) 1.04231(18) 0.79163(14) 0.0544(7) Uani 1 1 d .
C21 C 0.1926(3) 1.0892(2) 0.78679(19) 0.0788(10) Uani 1 1 d .
H21A H 0.1750 1.1073 0.7366 0.118 Uiso 1 1 calc R
H21B H 0.1891 1.1481 0.8173 0.118 Uiso 1 1 calc R
H21C H 0.1312 1.0413 0.8035 0.118 Uiso 1 1 calc R
C22 C 0.3530(4) 1.0159(2) 0.87122(15) 0.0886(11) Uani 1 1 d .
H22A H 0.4340 0.9842 0.8744 0.133 Uiso 1 1 calc R
H22B H 0.2895 0.9708 0.8893 0.133 Uiso 1 1 calc R
H22C H 0.3530 1.0760 0.9005 0.133 Uiso 1 1 calc R
C23 C 0.4198(3) 1.1234(2) 0.76880(19) 0.0818(10) Uani 1 1 d .
H23A H 0.4005 1.1462 0.7198 0.123 Uiso 1 1 calc R
H23B H 0.5034 1.0959 0.7697 0.123 Uiso 1 1 calc R
H23C H 0.4147 1.1789 0.8026 0.123 Uiso 1 1 calc R
C24 C 0.1622(3) 0.8424(3) 1.00981(15) 0.0812(10) Uani 1 1 d .
H24A H 0.1598 0.9122 1.0231 0.122 Uiso 1 1 calc R
H24B H 0.2478 0.8192 1.0104 0.122 Uiso 1 1 calc R
H24C H 0.1134 0.8042 1.0445 0.122 Uiso 1 1 calc R
C25 C -0.0152(3) 0.8697(2) 0.92401(17) 0.0786(9) Uani 1 1 d .
H25A H -0.0189 0.9375 0.9419 0.118 Uiso 1 1 calc R
H25B H -0.0757 0.8293 0.9500 0.118 Uiso 1 1 calc R
H25C H -0.0341 0.8688 0.8722 0.118 Uiso 1 1 calc R

loop_
_atom_site_aniso_label
_atom_site_aniso_U_11
_atom_site_aniso_U_22
_atom_site_aniso_U_33
_atom_site_aniso_U_23
_atom_site_aniso_U_13
_atom_site_aniso_U_12
P 0.0396(3) 0.0434(3) 0.0395(3) 0.0016(3) -0.0003(3) 0.0012(3)
Se 0.04114(14) 0.06328(17) 0.06353(17) 0.00996(13) -0.00396(13) 0.00445(13)
O1 0.0452(10) 0.0424(8) 0.0435(9) -0.0032(7) 0.0011(8) -0.0014(7)
O2 0.0465(11) 0.0430(9) 0.0447(10) 0.0006(7) 0.0010(8) 0.0050(7)
N 0.0532(14) 0.0587(13) 0.0436(12) -0.0035(9) 0.0014(11) 0.0024(11)
C1 0.0420(13) 0.0447(13) 0.0400(14) -0.0030(10) -0.0046(13) -0.0005(13)
C2 0.0484(14) 0.0436(13) 0.0391(13) 0.0027(10) -0.0040(12) -0.0084(13)
C3 0.0640(18) 0.0395(14) 0.0521(17) 0.0077(12) -0.0036(14) -0.0043(13)
C4 0.0566(17) 0.0457(15) 0.0485(16) 0.0000(12) -0.0019(13) -0.0020(13)
C5 0.0572(17) 0.0482(15) 0.0375(14) -0.0009(12) 0.0030(12) -0.0077(12)
C6 0.0430(15) 0.0408(13) 0.0422(14) 0.0027(11) -0.0069(11) -0.0056(11)
C7 0.0602(15) 0.0459(13) 0.0388(12) 0.0012(10) -0.0097(12) 0.0026(14)
C8 0.0560(15) 0.0417(14) 0.0441(14) 0.0135(11) -0.0020(12) 0.0069(12)
C9 0.0782(19) 0.0493(15) 0.0439(14) 0.0059(11) 0.0069(13) 0.0070(14)
C10 0.0693(18) 0.0572(16) 0.0619(19) 0.0184(15) 0.0175(15) 0.0081(14)
C11 0.0562(18) 0.0521(16) 0.0662(19) 0.0193(15) 0.0014(14) -0.0046(14)
C12 0.0500(16) 0.0430(13) 0.0531(16) 0.0147(12) -0.0051(13) 0.0048(12)
C13 0.0495(15) 0.0429(14) 0.0418(15) 0.0104(11) 0.0007(12) 0.0029(12)
C14 0.0581(16) 0.0493(14) 0.0431(14) 0.0065(11) -0.0032(13) -0.0102(12)
C15 0.107(3) 0.0635(18) 0.0572(19) 0.0145(14) 0.0071(18) -0.0211(18)
C16 0.0628(19) 0.095(2) 0.065(2) 0.0169(15) 0.0114(17) -0.0094(18)
C17 0.089(2) 0.0805(19) 0.0419(15) 0.0050(13) -0.0049(16) -0.020(2)
C18 0.094(2) 0.0500(16) 0.0659(19) -0.0027(14) 0.0074(17) 0.0109(16)
C19 0.113(3) 0.096(2) 0.087(3) 0.014(2) 0.043(2) 0.002(2)
C20 0.0590(18) 0.0465(14) 0.0578(17) 0.0085(12) -0.0109(14) -0.0046(13)
C21 0.073(2) 0.0595(18) 0.104(3) -0.0160(16) -0.012(2) 0.0112(17)
C22 0.135(3) 0.0576(17) 0.074(2) -0.0022(14) -0.028(2) -0.012(2)
C23 0.081(2) 0.0619(19) 0.103(3) 0.0039(17) 0.002(2) -0.0157(18)
C24 0.073(2) 0.120(3) 0.0514(18) -0.0191(16) 0.0051(16) -0.005(2)
C25 0.062(2) 0.106(2) 0.067(2) 0.0014(17) 0.0123(17) 0.0307(19)

loop_
_atom_type_symbol
_atom_type_description
_atom_type_scat_dispersion_real
_atom_type_scat_dispersion_imag
_atom_type_scat_source
C C 0.0033 0.0016 'International Tables Vol C Tables 4.2.6.8 and 6.1.1.4'
H H 0.0000 0.0000 'International Tables Vol C Tables 4.2.6.8 and 6.1.1.4'
N N 0.0061 0.0033 'International Tables Vol C Tables 4.2.6.8 and 6.1.1.4'
O O 0.0106 0.0060 'International Tables Vol C Tables 4.2.6.8 and 6.1.1.4'
P P 0.1023 0.0942 'International Tables Vol C Tables 4.2.6.8 and 6.1.1.4'
Se Se -0.0929 2.2259 'International Tables Vol C Tables 4.2.6.8 and 6.1.1.4'

loop_
_geom_angle_atom_site_label_1
_geom_angle_atom_site_label_2
_geom_angle_atom_site_label_3
_geom_angle
O2 P O1 103.29(8)
O2 P N 101.00(10)
O1 P N 101.76(10)
O2 P Se 115.11(7)
O1 P Se 114.59(6)
N P Se 118.83(8)
C1 O1 P 120.93(15)
C13 O2 P 122.04(14)
C25 N C24 116.4(2)
C25 N P 119.89(18)
C24 N P 123.67(19)
C6 C1 C2 122.7(2)
C6 C1 O1 117.52(19)
C2 C1 O1 119.7(2)
C3 C2 C1 115.0(2)
C3 C2 C14 121.7(2)
C1 C2 C14 123.2(2)
C4 C3 C2 124.4(2)
C4 C3 H3 117.8
C2 C3 H3 117.8
C3 C4 C5 117.2(2)
C3 C4 C18 121.5(2)
C5 C4 C18 121.3(2)
C6 C5 C4 121.9(2)
C6 C5 H5 119.1
C4 C5 H5 119.1
C5 C6 C1 118.2(2)
C5 C6 C7 120.3(2)
C1 C6 C7 121.4(2)
C6 C7 C8 116.93(19)
C6 C7 H7A 108.1
C8 C7 H7A 108.1
C6 C7 H7B 108.1
C8 C7 H7B 108.1
H7A C7 H7B 107.3
C13 C8 C9 117.7(2)
C13 C8 C7 121.5(2)
C9 C8 C7 120.7(2)
C10 C9 C8 121.7(2)
C10 C9 H9 119.2
C8 C9 H9 119.2
C9 C10 C11 118.4(3)
C9 C10 C19 121.4(3)
C11 C10 C19 120.1(3)
C10 C11 C12 123.6(3)
C10 C11 H11 118.2
C12 C11 H11 118.2
C11 C12 C13 114.8(2)
C11 C12 C20 121.5(2)
C13 C12 C20 123.5(2)
C8 C13 C12 123.5(2)
C8 C13 O2 117.3(2)
C12 C13 O2 119.1(2)
C17 C14 C16 109.8(2)
C17 C14 C15 106.6(2)
C16 C14 C15 106.9(2)
C17 C14 C2 112.7(2)
C16 C14 C2 109.1(2)
C15 C14 C2 111.6(2)
C14 C15 H15A 109.5
C14 C15 H15B 109.5
H15A C15 H15B 109.5
C14 C15 H15C 109.5
H15A C15 H15C 109.5
H15B C15 H15C 109.5
C14 C16 H16A 109.5
C14 C16 H16B 109.5
H16A C16 H16B 109.5
C14 C16 H16C 109.5
H16A C16 H16C 109.5
H16B C16 H16C 109.5
C14 C17 H17A 109.5
C14 C17 H17B 109.5
H17A C17 H17B 109.5
C14 C17 H17C 109.5
H17A C17 H17C 109.5
H17B C17 H17C 109.5
C4 C18 H18A 109.5
C4 C18 H18B 109.5
H18A C18 H18B 109.5
C4 C18 H18C 109.5
H18A C18 H18C 109.5
H18B C18 H18C 109.5
C10 C19 H19A 109.5
C10 C19 H19B 109.5
H19A C19 H19B 109.5
C10 C19 H19C 109.5
H19A C19 H19C 109.5
H19B C19 H19C 109.5
C22 C20 C23 107.1(2)
C22 C20 C12 113.3(2)
C23 C20 C12 111.0(2)
C22 C20 C21 109.0(3)
C23 C20 C21 107.3(2)
C12 C20 C21 108.9(2)
C20 C21 H21A 109.5
C20 C21 H21B 109.5
H21A C21 H21B 109.5
C20 C21 H21C 109.5
H21A C21 H21C 109.5
H21B C21 H21C 109.5
C20 C22 H22A 109.5
C20 C22 H22B 109.5
H22A C22 H22B 109.5
C20 C22 H22C 109.5
H22A C22 H22C 109.5
H22B C22 H22C 109.5
C20 C23 H23A 109.5
C20 C23 H23B 109.5
H23A C23 H23B 109.5
C20 C23 H23C 109.5
H23A C23 H23C 109.5
H23B C23 H23C 109.5
N C24 H24A 109.5
N C24 H24B 109.5
H24A C24 H24B 109.5
N C24 H24C 109.5
H24A C24 H24C 109.5
H24B C24 H24C 109.5
N C25 H25A 109.5
N C25 H25B 109.5
H25A C25 H25B 109.5
N C25 H25C 109.5
H25A C25 H25C 109.5
H25B C25 H25C 109.5

loop_
_geom_bond_atom_site_label_1
_geom_bond_atom_site_label_2
_geom_bond_distance
P O2 1.6086(16)
P O1 1.6151(16)
P N 1.620(2)
P Se 2.0592(7)
O1 C1 1.409(2)
O2 C13 1.416(3)
N C25 1.446(3)
N C24 1.458(3)
C1 C6 1.390(3)
C1 C2 1.396(3)
C2 C3 1.391(3)
C2 C14 1.541(3)
C3 C4 1.377(3)
C3 H3 0.9300
C4 C5 1.385(3)
C4 C18 1.506(4)
C5 C6 1.374(3)
C5 H5 0.9300
C6 C7 1.515(3)
C7 C8 1.516(3)
C7 H7A 0.9700
C7 H7B 0.9700
C8 C13 1.383(3)
C8 C9 1.388(3)
C9 C10 1.370(4)
C9 H9 0.9300
C10 C11 1.384(4)
C10 C19 1.512(4)
C11 C12 1.391(4)
C11 H11 0.9300
C12 C13 1.406(3)
C12 C20 1.538(3)
C14 C17 1.529(4)
C14 C16 1.535(4)
C14 C15 1.538(3)
C15 H15A 0.9600
C15 H15B 0.9600
C15 H15C 0.9600
C16 H16A 0.9600
C16 H16B 0.9600
C16 H16C 0.9600
C17 H17A 0.9600
C17 H17B 0.9600
C17 H17C 0.9600
C18 H18A 0.9600
C18 H18B 0.9600
C18 H18C 0.9600
C19 H19A 0.9600
C19 H19B 0.9600
C19 H19C 0.9600
C20 C22 1.513(3)
C20 C23 1.530(4)
C20 C21 1.542(4)
C21 H21A 0.9600
C21 H21B 0.9600
C21 H21C 0.9600
C22 H22A 0.9600
C22 H22B 0.9600
C22 H22C 0.9600
C23 H23A 0.9600
C23 H23B 0.9600
C23 H23C 0.9600
C24 H24A 0.9600
C24 H24B 0.9600
C24 H24C 0.9600
C25 H25A 0.9600
C25 H25B 0.9600
C25 H25C 0.9600
